data_7237033
loop_
_publ_author_name
'Krompiec, Michal P.'
'Baxter, Sean N.'
'Klimareva, Elena L.'
'Yufit, Dmitry S.'
'Congrave, Daniel G.'
'Britten, Thomas K.'
'Perepichka, Igor F.'

_publ_section_title
;
 3,4-Phenylenedioxythiophenes (PheDOTs) functionalized with
 electron-withdrawing groups and their analogs for organic electronics
;
_journal_issue 14
_journal_name_full 'Journal of Materials Chemistry C'
_journal_page_first 3743
_journal_paper_doi 10.1039/C7TC05227H
_journal_volume 6
_journal_year 2018
_chemical_formula_moiety 'C11 H4 F3 N O4 S'
_chemical_formula_sum 'C11 H4 F3 N O4 S'
_chemical_formula_weight 303.21
_space_group_crystal_system triclinic
_space_group_IT_number 2
_space_group_name_Hall '-P 1'
_space_group_name_H-M_alt 'P -1'
_atom_sites_solution_hydrogens difmap
_atom_sites_solution_primary direct
_atom_sites_solution_secondary difmap
_audit_creation_date 2015-01-20
_audit_creation_method
;
Olex2 1.2-beta
(compiled 2015.01.19 svn.r3143 for OlexSys, GUI svn.r4992)
;
_audit_update_record
;
2017-06-01 deposited with the CCDC.
2018-01-02 downloaded from the CCDC.
;
_cell_angle_alpha 79.354(14)
_cell_angle_beta 79.598(13)
_cell_angle_gamma 65.073(16)
_cell_formula_units_Z 2
_cell_length_a 6.2118(10)
_cell_length_b 7.0519(13)
_cell_length_c 14.316(2)
_cell_measurement_reflns_used 1258
_cell_measurement_temperature 200.0
_cell_measurement_theta_max 28.5900
_cell_measurement_theta_min 2.9120
_cell_volume 555.18(17)
_computing_cell_refinement
;
CrysAlisPro, Agilent Technologies,
Version 1.171.36.32 (release 02-08-2013 CrysAlis171 .NET)
(compiled Aug  2 2013,16:46:58)
;
_computing_data_collection
;
CrysAlisPro, Agilent Technologies,
Version 1.171.36.32 (release 02-08-2013 CrysAlis171 .NET)
(compiled Aug  2 2013,16:46:58)
;
_computing_data_reduction
;
CrysAlisPro, Agilent Technologies,
Version 1.171.36.32 (release 02-08-2013 CrysAlis171 .NET)
(compiled Aug  2 2013,16:46:58)
;
_computing_molecular_graphics 'Olex2 (Dolomanov et al., 2009)'
_computing_publication_material 'Olex2 (Dolomanov et al., 2009)'
_computing_structure_refinement 'XL (Sheldrick, 2008)'
_computing_structure_solution 'XS (Sheldrick, 2008)'
_diffrn_ambient_temperature 200.0
_diffrn_detector CCD
_diffrn_detector_area_resol_mean 16.1511
_diffrn_detector_type Sapphire3
_diffrn_measured_fraction_theta_full 1.000
_diffrn_measured_fraction_theta_max 1.000
_diffrn_measurement_details
;
#__ type_ start__ end____ width___ exp.time_
  1 omega  -95.00  -54.00   1.0000   15.0000
omega____ theta____ kappa____ phi______ frames
    -      -28.3337 -178.0000  120.0000 41

#__ type_ start__ end____ width___ exp.time_
  2 omega -101.00  -61.00   1.0000   15.0000
omega____ theta____ kappa____ phi______ frames
    -      -28.3337 -178.0000   60.0000 40

#__ type_ start__ end____ width___ exp.time_
  3 omega  -66.00   45.00   1.0000   15.0000
omega____ theta____ kappa____ phi______ frames
    -      -28.3337    0.0000   60.0000 111

#__ type_ start__ end____ width___ exp.time_
  4 omega  -99.00   -5.00   1.0000   15.0000
omega____ theta____ kappa____ phi______ frames
    -      -28.3337  -38.0000   30.0000 94

#__ type_ start__ end____ width___ exp.time_
  5 omega  -18.00   66.00   1.0000   15.0000
omega____ theta____ kappa____ phi______ frames
    -       28.9587 -100.0000  -60.0000 84

#__ type_ start__ end____ width___ exp.time_
  6 omega   -1.00   49.00   1.0000   15.0000
omega____ theta____ kappa____ phi______ frames
    -       28.9587   77.0000   30.0000 50

#__ type_ start__ end____ width___ exp.time_
  7 omega  -28.00   -2.00   1.0000   15.0000
omega____ theta____ kappa____ phi______ frames
    -       28.9587  133.0000   90.3473 26

#__ type_ start__ end____ width___ exp.time_
  8 omega -101.00  -25.00   1.0000   15.0000
omega____ theta____ kappa____ phi______ frames
    -      -28.3337  -38.0000 -120.0000 76
;
_diffrn_measurement_device '3-circle diffractometer'
_diffrn_measurement_device_type 'Xcalibur, Sapphire3'
_diffrn_measurement_method '\w scans'
_diffrn_orient_matrix_UB_11 -0.0143563000
_diffrn_orient_matrix_UB_12 -0.0114427000
_diffrn_orient_matrix_UB_13 0.0507384000
_diffrn_orient_matrix_UB_21 -0.1128112000
_diffrn_orient_matrix_UB_22 0.0865167000
_diffrn_orient_matrix_UB_23 -0.0004152000
_diffrn_orient_matrix_UB_31 -0.0559973000
_diffrn_orient_matrix_UB_32 -0.0697956000
_diffrn_orient_matrix_UB_33 0.0010651000
_diffrn_radiation_collimation monochromator
_diffrn_radiation_monochromator graphite
_diffrn_radiation_type MoK\a
_diffrn_radiation_wavelength 0.71073
_diffrn_reflns_av_R_equivalents 0.0331
_diffrn_reflns_av_unetI/netI 0.0501
_diffrn_reflns_limit_h_max 7
_diffrn_reflns_limit_h_min -7
_diffrn_reflns_limit_k_max 8
_diffrn_reflns_limit_k_min -8
_diffrn_reflns_limit_l_max 18
_diffrn_reflns_limit_l_min -17
_diffrn_reflns_number 5400
_diffrn_reflns_theta_full 27.00
_diffrn_reflns_theta_max 27.00
_diffrn_reflns_theta_min 2.91
_diffrn_source 'Enhance (Mo) X-ray Source'
_diffrn_source_type 'sealed tube'
_exptl_absorpt_coefficient_mu 0.348
_exptl_absorpt_correction_T_max 1.00000
_exptl_absorpt_correction_T_min 0.81166
_exptl_absorpt_correction_type multi-scan
_exptl_absorpt_process_details
;
CrysAlisPro, Agilent Technologies,
Version 1.171.36.32 (release 02-08-2013 CrysAlis171 .NET)
(compiled Aug  2 2013,16:46:58)
Empirical absorption correction using spherical harmonics,
 implemented in SCALE3 ABSPACK scaling algorithm.
;
_exptl_crystal_colour 'dull yellowish brown'
_exptl_crystal_colour_lustre dull
_exptl_crystal_colour_modifier yellowish
_exptl_crystal_colour_primary brown
_exptl_crystal_density_diffrn 1.814
_exptl_crystal_density_method 'not measured'
_exptl_crystal_description block
_exptl_crystal_F_000 304
_exptl_crystal_size_max 0.4103
_exptl_crystal_size_mid 0.1343
_exptl_crystal_size_min 0.0691
_refine_diff_density_max 0.821
_refine_diff_density_min -0.773
_refine_diff_density_rms 0.101
_refine_ls_extinction_method none
_refine_ls_goodness_of_fit_ref 1.054
_refine_ls_hydrogen_treatment refall
_refine_ls_matrix_type full
_refine_ls_number_parameters 192
_refine_ls_number_reflns 2411
_refine_ls_number_restraints 21
_refine_ls_restrained_S_all 1.067
_refine_ls_R_factor_all 0.1107
_refine_ls_R_factor_gt 0.0830
_refine_ls_shift/su_max 0.000
_refine_ls_shift/su_mean 0.000
_refine_ls_structure_factor_coef Fsqd
_refine_ls_weighting_details 'calc w=1/[\s^2^(Fo^2^)+(0.1200P)^2^+1.0900P] where P=(Fo^2^+2Fc^2^)/3'
_refine_ls_weighting_scheme calc
_refine_ls_wR_factor_gt 0.2125
_refine_ls_wR_factor_ref 0.2398
_reflns_number_gt 1726
_reflns_number_total 2411
_reflns_threshold_expression >2sigma(I)
_cod_data_source_file c7tc05227h2.cif
_cod_data_source_block 3NO2_iper5
_cod_original_cell_volume 555.18(15)
_cod_database_code 7237033
_chemical_oxdiff_formula 'C11 H4 N1 O4 F3 S1'
_reflns_odcompleteness_completeness 99.97
_reflns_odcompleteness_iscentric 1
_reflns_odcompleteness_theta 31.44
_olex2_refinement_description
;
1. Restrained distances
 F3-C11 \\sim F3A-C11 \\sim F1-C11 \\sim F1A-C11 \\sim F2-C11 \\sim F2A-C11
 with sigma of 0.005
 O3A-N1 \\sim O3-N1 \\sim O4-N1 \\sim O4A-N1
 with sigma of 0.005
2. Others
 Fixed Sof: F1(0.5) F1A(0.5) F2(0.5) F2A(0.5) F3(0.5) F3A(0.5) O3(0.5)
 O3A(0.5) O4(0.5) O4A(0.5)
;
_olex2_submission_special_instructions 'No special instructions were received'

loop_
_space_group_symop_id
_space_group_symop_operation_xyz
1 'x, y, z'
2 '-x, -y, -z'

loop_
_atom_site_label
_atom_site_type_symbol
_atom_site_fract_x
_atom_site_fract_y
_atom_site_fract_z
_atom_site_U_iso_or_equiv
_atom_site_adp_type
_atom_site_occupancy
_atom_site_calc_flag
_atom_site_disorder_assembly
_atom_site_disorder_group
_atom_site_refinement_flags_posn
S1 S 1.2072(2) 0.81870(19) 0.30519(8) 0.0389(4) Uani 1 d . . .
F1 F 0.7778(10) 0.0241(12) 0.0348(5) 0.048(2) Uiso 0.50 d A 1 D
F1A F 0.7705(12) -0.0267(12) 0.0531(6) 0.064(3) Uiso 0.50 d A 2 D
F2 F 0.5105(12) -0.0224(9) 0.1354(4) 0.0538(16) Uiso 0.50 d A 1 D
F2A F 0.4060(9) 0.0709(10) 0.1307(4) 0.0427(13) Uiso 0.50 d A 2 D
F3 F 0.4303(16) 0.2784(13) 0.0384(7) 0.079(3) Uiso 0.50 d A 1 D
F3A F 0.4945(14) 0.2767(9) 0.0213(5) 0.0463(19) Uiso 0.50 d A 2 D
O1 O 0.8422(6) 0.4741(5) 0.3620(2) 0.0420(8) Uani 1 d B . .
O2 O 0.9920(7) 0.5342(6) 0.1596(2) 0.0450(9) Uani 1 d . . .
O3 O 0.6717(16) 0.2428(15) 0.4923(5) 0.058(2) Uiso 0.50 d B 1 D
O3A O 0.7427(11) 0.1682(11) 0.4796(5) 0.0344(15) Uiso 0.50 d B 2 D
O4 O 0.3759(11) 0.2341(18) 0.4574(8) 0.054(3) Uiso 0.50 d B 1 D
O4A O 0.3889(11) 0.1994(16) 0.4416(7) 0.044(3) Uiso 0.50 d B 2 D
N1 N 0.5786(6) 0.2254(7) 0.4277(3) 0.0455(10) Uani 1 d . . D
C1 C 1.0432(9) 0.6919(7) 0.3768(4) 0.0367(10) Uani 1 d . . .
C2 C 0.9704(8) 0.5955(7) 0.3241(3) 0.0351(10) Uani 1 d . . .
C3 C 1.0464(8) 0.6232(7) 0.2253(3) 0.0359(10) Uani 1 d . . .
C4 C 1.1732(9) 0.7416(8) 0.2038(3) 0.0377(10) Uani 1 d . . .
C5 C 0.7873(8) 0.3883(7) 0.2961(3) 0.0337(10) Uani 1 d . . .
C6 C 0.6501(8) 0.2706(7) 0.3256(3) 0.0345(10) Uani 1 d B . .
C7 C 0.5824(8) 0.1862(8) 0.2623(3) 0.0374(10) Uani 1 d . . .
C8 C 0.6567(8) 0.2170(7) 0.1658(3) 0.0366(10) Uani 1 d A . .
C9 C 0.7943(9) 0.3330(8) 0.1334(3) 0.0376(10) Uani 1 d . . .
C10 C 0.8583(8) 0.4190(7) 0.1973(3) 0.0341(10) Uani 1 d B . .
C11 C 0.5874(6) 0.1296(6) 0.0945(3) 0.0441(12) Uani 1 d . . D
H1 H 1.027(10) 0.687(9) 0.436(5) 0.055(17) Uiso 1 d . . .
H4 H 1.234(11) 0.786(10) 0.148(5) 0.062(18) Uiso 1 d . . .
H7 H 0.500(9) 0.112(8) 0.283(4) 0.038(13) Uiso 1 d . . .
H9 H 0.843(10) 0.355(9) 0.080(4) 0.046(16) Uiso 1 d . . .

loop_
_atom_site_aniso_label
_atom_site_aniso_U_11
_atom_site_aniso_U_22
_atom_site_aniso_U_33
_atom_site_aniso_U_23
_atom_site_aniso_U_13
_atom_site_aniso_U_12
S1 0.0458(7) 0.0450(7) 0.0337(7) -0.0036(5) 0.0009(5) -0.0285(5)
O1 0.060(2) 0.053(2) 0.0277(17) -0.0043(14) 0.0044(15) -0.0403(17)
O2 0.065(2) 0.061(2) 0.0260(17) -0.0029(15) 0.0040(15) -0.0469(19)
N1 0.060(3) 0.052(2) 0.035(2) -0.0020(18) 0.0043(19) -0.039(2)
C1 0.046(3) 0.040(2) 0.029(2) -0.0018(18) 0.000(2) -0.025(2)
C2 0.041(2) 0.038(2) 0.030(2) -0.0021(18) 0.0042(18) -0.024(2)
C3 0.045(3) 0.038(2) 0.028(2) -0.0028(17) 0.0013(19) -0.023(2)
C4 0.044(3) 0.043(3) 0.029(2) 0.0019(19) 0.0015(19) -0.025(2)
C5 0.039(2) 0.036(2) 0.030(2) -0.0021(17) 0.0005(18) -0.0207(19)
C6 0.036(2) 0.035(2) 0.032(2) -0.0001(17) 0.0016(18) -0.0169(19)
C7 0.036(2) 0.044(3) 0.037(3) -0.0031(19) 0.0027(19) -0.024(2)
C8 0.039(2) 0.041(2) 0.034(2) -0.0042(19) -0.0031(19) -0.020(2)
C9 0.043(3) 0.045(3) 0.025(2) 0.0000(19) 0.0033(19) -0.023(2)
C10 0.037(2) 0.034(2) 0.031(2) -0.0010(17) 0.0027(18) -0.0183(19)
C11 0.052(3) 0.053(3) 0.037(3) 0.000(2) -0.002(2) -0.033(2)

loop_
_atom_type_symbol
_atom_type_description
_atom_type_scat_dispersion_real
_atom_type_scat_dispersion_imag
_atom_type_scat_source
C C 0.0033 0.0016 'International Tables Vol C Tables 4.2.6.8 and 6.1.1.4'
H H 0.0000 0.0000 'International Tables Vol C Tables 4.2.6.8 and 6.1.1.4'
F F 0.0171 0.0103 'International Tables Vol C Tables 4.2.6.8 and 6.1.1.4'
N N 0.0061 0.0033 'International Tables Vol C Tables 4.2.6.8 and 6.1.1.4'
O O 0.0106 0.0060 'International Tables Vol C Tables 4.2.6.8 and 6.1.1.4'
S S 0.1246 0.1234 'International Tables Vol C Tables 4.2.6.8 and 6.1.1.4'

loop_
_exptl_crystal_face_index_h
_exptl_crystal_face_index_k
_exptl_crystal_face_index_l
_exptl_crystal_face_perp_dist
_exptl_oxdiff_crystal_face_indexfrac_h
_exptl_oxdiff_crystal_face_indexfrac_k
_exptl_oxdiff_crystal_face_indexfrac_l
_exptl_oxdiff_crystal_face_x
_exptl_oxdiff_crystal_face_y
_exptl_oxdiff_crystal_face_z
0 0 1 0.0346 0.0000 -0.0000 1.0000 0.0507 -0.0004 0.0011
0 0 -1 0.0346 -0.0000 0.0000 -1.0000 -0.0507 0.0004 -0.0011
1 2 1 0.0418 1.0000 2.0000 1.0000 0.0135 0.0598 -0.1945
0 2 1 0.1236 0.0000 2.0000 1.0000 0.0279 0.1726 -0.1385
1 0 0 0.2038 1.0000 -0.0000 -0.0000 -0.0144 -0.1128 -0.0560
-1 -1 -1 0.0705 -1.0000 -1.0000 -1.0000 -0.0249 0.0267 0.1247
-1 -3 -1 0.0946 -1.0000 -3.0000 -1.0000 -0.0021 -0.1463 0.2643

loop_
_geom_angle_atom_site_label_1
_geom_angle_atom_site_label_2
_geom_angle_atom_site_label_3
_geom_angle
C1 S1 C4 92.1(2)
C5 O1 C2 114.8(3)
C10 O2 C3 115.1(3)
O3 N1 O3A 26.2(5)
O3 N1 O4 110.3(8)
O3 N1 O4A 123.0(7)
O3 N1 C6 124.3(5)
O3A N1 C6 114.3(5)
O4 N1 O3A 124.1(7)
O4 N1 O4A 15.7(7)
O4 N1 C6 121.5(6)
O4A N1 O3A 130.9(7)
O4A N1 C6 111.8(6)
S1 C1 H1 121(4)
C2 C1 S1 110.5(4)
C2 C1 H1 128(4)
O1 C2 C3 122.7(4)
C1 C2 O1 124.0(4)
C1 C2 C3 113.2(4)
O2 C3 C2 121.9(4)
C4 C3 O2 124.8(4)
C4 C3 C2 113.2(4)
S1 C4 H4 119(4)
C3 C4 S1 110.9(4)
C3 C4 H4 130(4)
O1 C5 C6 119.9(4)
O1 C5 C10 122.7(4)
C6 C5 C10 117.4(4)
C5 C6 N1 120.1(4)
C7 C6 N1 117.3(4)
C7 C6 C5 122.6(4)
C6 C7 C8 118.8(4)
C6 C7 H7 120(3)
C8 C7 H7 121(3)
C7 C8 C9 120.5(4)
C7 C8 C11 120.8(4)
C9 C8 C11 118.7(4)
C8 C9 H9 126(4)
C10 C9 C8 120.1(4)
C10 C9 H9 114(4)
O2 C10 C5 122.7(4)
O2 C10 C9 116.7(4)
C9 C10 C5 120.6(4)
F1 C11 F2 101.6(5)
F1 C11 F3A 90.4(5)
F1 C11 C8 111.6(5)
F1A C11 F1 17.8(5)
F1A C11 F2 84.6(6)
F1A C11 F2A 110.7(6)
F1A C11 F3 117.9(7)
F1A C11 F3A 104.9(6)
F1A C11 C8 114.0(5)
F2 C11 F3A 125.2(5)
F2 C11 C8 112.4(4)
F2A C11 F1 125.1(5)
F2A C11 F2 30.4(3)
F2A C11 F3A 101.9(5)
F2A C11 C8 112.4(4)
F3 C11 F1 105.8(7)
F3 C11 F2 111.4(6)
F3 C11 F2A 85.1(6)
F3 C11 F3A 18.1(6)
F3 C11 C8 113.3(6)
F3A C11 C8 112.0(4)

loop_
_geom_bond_atom_site_label_1
_geom_bond_atom_site_label_2
_geom_bond_distance
S1 C1 1.715(5)
S1 C4 1.717(5)
F1 C11 1.347(4)
F1A C11 1.343(4)
F2 C11 1.349(4)
F2A C11 1.346(4)
F3 C11 1.345(4)
F3A C11 1.349(4)
O1 C2 1.381(5)
O1 C5 1.369(5)
O2 C3 1.381(5)
O2 C10 1.373(5)
O3 N1 1.224(5)
O3A N1 1.253(4)
O4 N1 1.233(5)
O4A N1 1.243(4)
N1 C6 1.467(6)
C1 C2 1.345(6)
C1 H1 0.83(6)
C2 C3 1.413(6)
C3 C4 1.336(6)
C4 H4 0.88(7)
C5 C6 1.390(6)
C5 C10 1.408(6)
C6 C7 1.378(6)
C7 C8 1.382(7)
C7 H7 0.86(5)
C8 C9 1.386(6)
C8 C11 1.490(6)
C9 C10 1.379(7)
C9 H9 0.78(6)
